data_4105418
loop_
_publ_author_name
'Christer B. Aaker\"oy'
'Safiyyah Forbes'
'John Desper'

_publ_section_title
;
 Using Cocrystals To Systematically Modulate Aqueous Solubility and
 Melting Behavior of an Anticancer Drug
;
_journal_name_full 'Journal of the American Chemical Society'
_journal_page_first 17048
_journal_page_last 17049
_journal_paper_doi 10.1021/ja907674c
_journal_volume 131
_journal_year 2009
_chemical_formula_moiety
;
(C18 H22 N4 O2) (C10 H18 O4)
;
_chemical_formula_sum 'C28 H40 N4 O6'
_chemical_formula_weight 528.64
_chemical_name_systematic
;
SF3 (4-pyridyl)-CONH-(CH2)6-NHCO-(4-pyridyl), HOOC-(CH2)8-COOH
;
_space_group_IT_number 2
_symmetry_cell_setting triclinic
_symmetry_space_group_name_Hall '-P 1'
_symmetry_space_group_name_H-M 'P -1'
_atom_sites_solution_hydrogens geom
_atom_sites_solution_primary direct
_atom_sites_solution_secondary difmap
_audit_creation_method SHELXL-97
_cell_angle_alpha 89.647(4)
_cell_angle_beta 87.252(4)
_cell_angle_gamma 88.505(5)
_cell_formula_units_Z 1
_cell_length_a 5.1506(4)
_cell_length_b 5.2481(4)
_cell_length_c 24.5206(16)
_cell_measurement_reflns_used 3885
_cell_measurement_temperature 120(2)
_cell_measurement_theta_max 32.89
_cell_measurement_theta_min 3.33
_cell_volume 661.82(8)
_computing_cell_refinement 'Bruker SMART'
_computing_data_collection 'Bruker SMART'
_computing_data_reduction 'Bruker SAINT'
_computing_molecular_graphics 'Bruker SHELXTL'
_computing_publication_material 'Bruker SHELXTL'
_computing_structure_refinement 'SHELXL-97 (Sheldrick, 1997)'
_computing_structure_solution 'SHELXS-97 (Sheldrick, 1990)'
_diffrn_ambient_temperature 120(2)
_diffrn_measured_fraction_theta_full 0.985
_diffrn_measured_fraction_theta_max 0.985
_diffrn_measurement_device_type 'CCD area detector'
_diffrn_measurement_method 'phi and omega scans'
_diffrn_radiation_monochromator graphite
_diffrn_radiation_source 'fine-focus sealed tube'
_diffrn_radiation_type MoK\a
_diffrn_radiation_wavelength 0.71073
_diffrn_reflns_av_R_equivalents 0.0338
_diffrn_reflns_av_sigmaI/netI 0.0469
_diffrn_reflns_limit_h_max 7
_diffrn_reflns_limit_h_min -7
_diffrn_reflns_limit_k_max 8
_diffrn_reflns_limit_k_min -7
_diffrn_reflns_limit_l_max 37
_diffrn_reflns_limit_l_min -37
_diffrn_reflns_number 16445
_diffrn_reflns_theta_full 33.14
_diffrn_reflns_theta_max 33.14
_diffrn_reflns_theta_min 3.33
_exptl_absorpt_coefficient_mu 0.094
_exptl_absorpt_correction_type none
_exptl_crystal_colour colourless
_exptl_crystal_density_diffrn 1.326
_exptl_crystal_description plate
_exptl_crystal_F_000 284
_exptl_crystal_size_max 0.24
_exptl_crystal_size_mid 0.14
_exptl_crystal_size_min 0.08
_refine_diff_density_max 0.451
_refine_diff_density_min -0.254
_refine_diff_density_rms 0.058
_refine_ls_extinction_method none
_refine_ls_goodness_of_fit_ref 1.057
_refine_ls_hydrogen_treatment mixed
_refine_ls_matrix_type full
_refine_ls_number_parameters 178
_refine_ls_number_reflns 4947
_refine_ls_number_restraints 0
_refine_ls_restrained_S_all 1.057
_refine_ls_R_factor_all 0.0827
_refine_ls_R_factor_gt 0.0493
_refine_ls_shift/su_max 0.000
_refine_ls_shift/su_mean 0.000
_refine_ls_structure_factor_coef Fsqd
_refine_ls_weighting_details 'calc w=1/[\s^2^(Fo^2^)+(0.0750P)^2^+0.0000P] where P=(Fo^2^+2Fc^2^)/3'
_refine_ls_weighting_scheme calc
_refine_ls_wR_factor_gt 0.1271
_refine_ls_wR_factor_ref 0.1420
_reflns_number_gt 3267
_reflns_number_total 4947
_reflns_threshold_expression >2sigma(I)
_cod_data_source_file ja907674c_si_002_4.cif
_cod_data_source_block A4
_cod_database_code 4105418

loop_
_symmetry_equiv_pos_as_xyz
'x, y, z'
'-x, -y, -z'

loop_
_atom_site_label
_atom_site_type_symbol
_atom_site_fract_x
_atom_site_fract_y
_atom_site_fract_z
_atom_site_U_iso_or_equiv
_atom_site_adp_type
_atom_site_occupancy
_atom_site_symmetry_multiplicity
_atom_site_calc_flag
_atom_site_refinement_flags
N11 N 0.3751(2) 0.26722(17) 0.23002(3) 0.0192(2) Uani 1 1 d .
C12 C 0.2092(2) 0.4657(2) 0.23840(4) 0.0187(2) Uani 1 1 d .
H12 H 0.0692 0.4886 0.2149 0.022 Uiso 1 1 calc R
C13 C 0.2347(2) 0.6400(2) 0.28041(4) 0.0181(2) Uani 1 1 d .
H13 H 0.1134 0.7783 0.2855 0.022 Uiso 1 1 calc R
C14 C 0.4403(2) 0.60804(19) 0.31465(4) 0.0161(2) Uani 1 1 d .
C15 C 0.6136(2) 0.40332(19) 0.30567(4) 0.0178(2) Uani 1 1 d .
H15 H 0.7571 0.3772 0.3282 0.021 Uiso 1 1 calc R
C16 C 0.5727(2) 0.2381(2) 0.26319(4) 0.0191(2) Uani 1 1 d .
H16 H 0.6906 0.0976 0.2574 0.023 Uiso 1 1 calc R
C17 C 0.4931(2) 0.79062(19) 0.35968(4) 0.0161(2) Uani 1 1 d .
N17 N 0.2869(2) 0.91793(17) 0.38276(3) 0.0176(2) Uani 1 1 d .
H17 H 0.119(3) 0.878(2) 0.3749(5) 0.021 Uiso 1 1 d .
O17 O 0.71690(17) 0.81812(15) 0.37422(3) 0.02168(19) Uani 1 1 d .
C21 C 0.3255(2) 1.0972(2) 0.42695(4) 0.0184(2) Uani 1 1 d .
H21A H 0.4633 1.2166 0.4152 0.022 Uiso 1 1 calc R
H21B H 0.3850 1.0018 0.4592 0.022 Uiso 1 1 calc R
C22 C 0.0790(2) 1.2480(2) 0.44289(4) 0.0177(2) Uani 1 1 d .
H22A H -0.0611 1.1291 0.4534 0.021 Uiso 1 1 calc R
H22B H 0.0233 1.3498 0.4112 0.021 Uiso 1 1 calc R
C23 C 0.1225(2) 1.42556(19) 0.49062(4) 0.0177(2) Uani 1 1 d .
H23A H 0.1854 1.3233 0.5216 0.021 Uiso 1 1 calc R
H23B H 0.2593 1.5470 0.4795 0.021 Uiso 1 1 calc R
C31 C 0.5720(2) -0.2355(2) 0.14793(4) 0.0183(2) Uani 1 1 d .
O31 O 0.37465(18) -0.06713(15) 0.14683(3) 0.0235(2) Uani 1 1 d .
H31 H 0.375(3) 0.048(3) 0.1773(6) 0.028 Uiso 1 1 d .
O32 O 0.73263(18) -0.23799(15) 0.18247(3) 0.0244(2) Uani 1 1 d .
C32 C 0.5643(2) -0.4230(2) 0.10190(4) 0.0206(2) Uani 1 1 d .
H32A H 0.5299 -0.3271 0.0680 0.025 Uiso 1 1 calc R
H32B H 0.4158 -0.5360 0.1095 0.025 Uiso 1 1 calc R
C33 C 0.8083(2) -0.5890(2) 0.09153(4) 0.0199(2) Uani 1 1 d .
H33A H 0.8359 -0.7003 0.1236 0.024 Uiso 1 1 calc R
H33B H 0.9613 -0.4797 0.0861 0.024 Uiso 1 1 calc R
C34 C 0.7807(2) -0.7525(2) 0.04093(4) 0.0198(2) Uani 1 1 d .
H34A H 0.6293 -0.8631 0.0473 0.024 Uiso 1 1 calc R
H34B H 0.7435 -0.6389 0.0097 0.024 Uiso 1 1 calc R
C35 C 1.0183(2) -0.9199(2) 0.02535(4) 0.0202(2) Uani 1 1 d .
H35A H 1.0560 -1.0348 0.0563 0.024 Uiso 1 1 calc R
H35B H 1.1702 -0.8103 0.0186 0.024 Uiso 1 1 calc R

loop_
_atom_site_aniso_label
_atom_site_aniso_U_11
_atom_site_aniso_U_22
_atom_site_aniso_U_33
_atom_site_aniso_U_23
_atom_site_aniso_U_13
_atom_site_aniso_U_12
N11 0.0212(6) 0.0173(4) 0.0192(4) -0.0047(3) -0.0014(3) 0.0003(4)
C12 0.0185(6) 0.0188(5) 0.0189(5) -0.0050(4) -0.0022(4) 0.0005(4)
C13 0.0178(6) 0.0164(5) 0.0201(5) -0.0041(4) -0.0009(4) 0.0021(4)
C14 0.0180(6) 0.0145(5) 0.0157(4) -0.0029(3) 0.0006(4) -0.0002(4)
C15 0.0185(6) 0.0169(5) 0.0182(4) -0.0021(4) -0.0025(4) 0.0018(4)
C16 0.0215(6) 0.0155(5) 0.0203(5) -0.0034(4) -0.0011(4) 0.0031(4)
C17 0.0172(6) 0.0144(5) 0.0166(4) -0.0028(3) -0.0007(4) 0.0008(4)
N17 0.0147(5) 0.0182(4) 0.0198(4) -0.0077(3) -0.0014(3) 0.0009(4)
O17 0.0178(5) 0.0231(4) 0.0245(4) -0.0073(3) -0.0039(3) 0.0002(3)
C21 0.0192(6) 0.0176(5) 0.0183(4) -0.0086(4) -0.0022(4) 0.0009(4)
C22 0.0176(6) 0.0168(5) 0.0188(5) -0.0065(4) -0.0017(4) 0.0013(4)
C23 0.0187(6) 0.0162(5) 0.0183(4) -0.0059(4) -0.0009(4) 0.0010(4)
C31 0.0206(6) 0.0161(5) 0.0181(4) -0.0022(4) 0.0006(4) 0.0011(4)
O31 0.0253(5) 0.0225(4) 0.0226(4) -0.0090(3) -0.0057(3) 0.0094(3)
O32 0.0252(5) 0.0242(4) 0.0240(4) -0.0078(3) -0.0071(3) 0.0054(3)
C32 0.0218(7) 0.0195(5) 0.0206(5) -0.0078(4) -0.0035(4) 0.0035(4)
C33 0.0197(6) 0.0186(5) 0.0212(5) -0.0062(4) -0.0021(4) 0.0029(4)
C34 0.0203(6) 0.0186(5) 0.0205(5) -0.0063(4) -0.0023(4) 0.0038(4)
C35 0.0198(6) 0.0198(5) 0.0210(5) -0.0061(4) -0.0023(4) 0.0036(4)

loop_
_atom_type_symbol
_atom_type_description
_atom_type_scat_dispersion_real
_atom_type_scat_dispersion_imag
_atom_type_scat_source
C C 0.0033 0.0016 'International Tables Vol C Tables 4.2.6.8 and 6.1.1.4'
H H 0.0000 0.0000 'International Tables Vol C Tables 4.2.6.8 and 6.1.1.4'
N N 0.0061 0.0033 'International Tables Vol C Tables 4.2.6.8 and 6.1.1.4'
O O 0.0106 0.0060 'International Tables Vol C Tables 4.2.6.8 and 6.1.1.4'

loop_
_geom_angle_atom_site_label_1
_geom_angle_atom_site_label_2
_geom_angle_atom_site_label_3
_geom_angle
_geom_angle_site_symmetry_1
_geom_angle_site_symmetry_3
C16 N11 C12 118.24(9) . .
N11 C12 C13 122.43(10) . .
N11 C12 H12 118.8 . .
C13 C12 H12 118.8 . .
C14 C13 C12 118.90(10) . .
C14 C13 H13 120.5 . .
C12 C13 H13 120.5 . .
C13 C14 C15 118.67(9) . .
C13 C14 C17 123.38(9) . .
C15 C14 C17 117.90(10) . .
C16 C15 C14 118.64(10) . .
C16 C15 H15 120.7 . .
C14 C15 H15 120.7 . .
N11 C16 C15 123.12(10) . .
N11 C16 H16 118.4 . .
C15 C16 H16 118.4 . .
O17 C17 N17 122.65(9) . .
O17 C17 C14 120.51(9) . .
N17 C17 C14 116.84(10) . .
C17 N17 C21 119.40(10) . .
C17 N17 H17 121.2(8) . .
C21 N17 H17 118.8(8) . .
N17 C21 C22 112.07(9) . .
N17 C21 H21A 109.2 . .
C22 C21 H21A 109.2 . .
N17 C21 H21B 109.2 . .
C22 C21 H21B 109.2 . .
H21A C21 H21B 107.9 . .
C21 C22 C23 110.88(9) . .
C21 C22 H22A 109.5 . .
C23 C22 H22A 109.5 . .
C21 C22 H22B 109.5 . .
C23 C22 H22B 109.5 . .
H22A C22 H22B 108.1 . .
C23 C23 C22 112.80(12) 2_586 .
C23 C23 H23A 109.0 2_586 .
C22 C23 H23A 109.0 . .
C23 C23 H23B 109.0 2_586 .
C22 C23 H23B 109.0 . .
H23A C23 H23B 107.8 . .
O32 C31 O31 123.67(9) . .
O32 C31 C32 125.12(10) . .
O31 C31 C32 111.20(9) . .
C31 O31 H31 111.2(9) . .
C31 C32 C33 115.95(9) . .
C31 C32 H32A 108.3 . .
C33 C32 H32A 108.3 . .
C31 C32 H32B 108.3 . .
C33 C32 H32B 108.3 . .
H32A C32 H32B 107.4 . .
C32 C33 C34 109.96(9) . .
C32 C33 H33A 109.7 . .
C34 C33 H33A 109.7 . .
C32 C33 H33B 109.7 . .
C34 C33 H33B 109.7 . .
H33A C33 H33B 108.2 . .
C35 C34 C33 114.60(10) . .
C35 C34 H34A 108.6 . .
C33 C34 H34A 108.6 . .
C35 C34 H34B 108.6 . .
C33 C34 H34B 108.6 . .
H34A C34 H34B 107.6 . .
C34 C35 C35 112.78(12) . 2_735
C34 C35 H35A 109.0 . .
C35 C35 H35A 109.0 2_735 .
C34 C35 H35B 109.0 . .
C35 C35 H35B 109.0 2_735 .
H35A C35 H35B 107.8 . .

loop_
_geom_bond_atom_site_label_1
_geom_bond_atom_site_label_2
_geom_bond_distance
_geom_bond_site_symmetry_2
N11 C16 1.3383(15) .
N11 C12 1.3404(14) .
C12 C13 1.3949(13) .
C12 H12 0.9500 .
C13 C14 1.3890(15) .
C13 H13 0.9500 .
C14 C15 1.3905(15) .
C14 C17 1.5055(13) .
C15 C16 1.3866(13) .
C15 H15 0.9500 .
C16 H16 0.9500 .
C17 O17 1.2349(14) .
C17 N17 1.3437(14) .
N17 C21 1.4636(12) .
N17 H17 0.926(15) .
C21 C22 1.5147(15) .
C21 H21A 0.9900 .
C21 H21B 0.9900 .
C22 C23 1.5291(13) .
C22 H22A 0.9900 .
C22 H22B 0.9900 .
C23 C23 1.520(2) 2_586
C23 H23A 0.9900 .
C23 H23B 0.9900 .
C31 O32 1.2116(13) .
C31 O31 1.3306(14) .
C31 C32 1.5046(13) .
O31 H31 0.962(14) .
C32 C33 1.5227(16) .
C32 H32A 0.9900 .
C32 H32B 0.9900 .
C33 C34 1.5274(13) .
C33 H33A 0.9900 .
C33 H33B 0.9900 .
C34 C35 1.5225(16) .
C34 H34A 0.9900 .
C34 H34B 0.9900 .
C35 C35 1.5269(19) 2_735
C35 H35A 0.9900 .
C35 H35B 0.9900 .

loop_
_geom_hbond_atom_site_label_D
_geom_hbond_atom_site_label_H
_geom_hbond_atom_site_label_A
_geom_hbond_distance_DH
_geom_hbond_distance_HA
_geom_hbond_distance_DA
_geom_hbond_angle_DHA
_geom_hbond_site_symmetry_A
O31 H31 N11 0.962(14) 1.738(14) 2.6990(11) 177.2(13) .
N17 H17 O17 0.926(15) 2.102(15) 3.0127(14) 167.4(11) 1_455

loop_
_geom_torsion_atom_site_label_1
_geom_torsion_atom_site_label_2
_geom_torsion_atom_site_label_3
_geom_torsion_atom_site_label_4
_geom_torsion
_geom_torsion_site_symmetry_4
C16 N11 C12 C13 -0.49(17) .
N11 C12 C13 C14 0.44(17) .
C12 C13 C14 C15 0.10(17) .
C12 C13 C14 C17 177.26(10) .
C13 C14 C15 C16 -0.56(16) .
C17 C14 C15 C16 -177.88(10) .
C12 N11 C16 C15 -0.01(17) .
C14 C15 C16 N11 0.54(17) .
C13 C14 C17 O17 -151.13(11) .
C15 C14 C17 O17 26.05(16) .
C13 C14 C17 N17 29.20(16) .
C15 C14 C17 N17 -153.62(10) .
O17 C17 N17 C21 0.02(16) .
C14 C17 N17 C21 179.68(9) .
C17 N17 C21 C22 172.51(10) .
N17 C21 C22 C23 177.70(9) .
C21 C22 C23 C23 -178.02(11) 2_586
O32 C31 C32 C33 -13.82(18) .
O31 C31 C32 C33 167.56(10) .
C31 C32 C33 C34 -175.22(10) .
C32 C33 C34 C35 177.85(10) .
C33 C34 C35 C35 179.92(12) 2_735
